data_1537083
loop_
_publ_author_name
'Krogh Andersen, E.'
'Villadsen, J.'

_publ_section_title
;
 Preparation and crystal structure of (N H4)8 Ni (H P O4)2 (P O4)2 Mo10
 O30 * 12(H2 O)
;
_journal_name_full 'Acta Chemica Scandinavica (43,1989-)'
_journal_page_first 748
_journal_page_last 752
_journal_volume 47
_journal_year 1993
_chemical_formula_sum 'H58 Mo10 N8 Ni O58 P4'
_chemical_name_systematic '(N H4)8 Ni (H P O4)2 (P O4)2 Mo10 O30 (H2 O)12'
_space_group_IT_number 2
_symmetry_space_group_name_Hall '-P 1'
_symmetry_space_group_name_H-M 'P -1'
_cell_angle_alpha 110.46
_cell_angle_beta 97.51
_cell_angle_gamma 94.94
_cell_formula_units_Z 1
_cell_length_a 15.541
_cell_length_b 10.196
_cell_length_c 9.63
_cell_volume 1403.066
_citation_journal_id_ASTM ACHSE7
_cod_data_source_file KroghAndersen_ACHSE7_1993_929.cif
_cod_data_source_block H58Mo10N8Ni1O58P4
_cod_original_formula_sum 'H58 Mo10 N8 Ni1 O58 P4'
_cod_database_code 1537083

loop_
_symmetry_equiv_pos_as_xyz
x,y,z
-x,-y,-z

loop_
_atom_site_label
_atom_site_type_symbol
_atom_site_fract_x
_atom_site_fract_y
_atom_site_fract_z
_atom_site_occupancy
_atom_site_U_iso_or_equiv
O19 O-2 0.1775 0.907 0.2063 1 0.0
O7 O-2 0.2666 0.1466 0.2659 1 0.0
P2 P+5 0.36947 0.0117 0.4631 1 0.0
Ni1 Ni+2 0 0 0 1 0.0
O11 O-2 0.4403 0.1247 0.4646 1 0.0
O16 O-2 0.2993 0.7182 0.0459 1 0.0
O22 O-2 0.1283 0.0718 0.0777 1 0.0
O5 O-2 0.2443 0.3498 0.671 1 0.0
N3 N-3 0.5026 0.4027 0.7306 1 0.0
O10 O-2 0.4846 0.6653 0.6181 1 0.0
O26 O-2 0.1971 0.3058 0.0169 1 0.0
O15 O-2 0.2625 0.9557 0.0204 1 0.0
O8 O-2 0.3545 0.347 0.4741 1 0.0
O18 O-2 0.2093 0.7979 0.406 1 0.0
O23 O-2 0.4018 0.9439 0.5809 1 0.0
Mo5 Mo+6 0.24221 0.71113 0.20878 1 0.0
O25 O-2 -0.0075 0.1902 0.9671 1 0.0
O17 O-2 0.3489 0.8948 0.3062 1 0.0
Mo1 Mo+6 0.146 0.95543 0.45247 1 0.0
O9 O-2 0.3782 0.3319 0.1812 1 0.0
P1 P+5 0.20656 0.0188 0.1388 1 0.0
O6 O-2 0.1807 0.3933 0.4172 1 0.0
N1 N-3 0.2968 0.6707 0.595 1 0.0
O21 O-2 0.1438 0.6135 0.1066 1 0.0
O28 O-2 0.1637 0.6756 0.7796 1 0.0
O14 O-2 0.3947 0.8447 0.8846 1 0.0
Mo3 Mo+6 0.41064 0.25075 0.30461 1 0.0
O29 O-2 0.3782 0.4642 0.9231 1 0.0
O4 O-2 0.2881 0.0756 0.516 1 0.0
Mo4 Mo+6 0.38889 0.87505 0.06868 1 0.0
O1 O-2 0.0413 0.8733 0.3756 1 0.0
O27 O-2 0.0431 0.4376 0.2144 1 0.0
O12 O-2 0.4252 0.0726 0.1663 1 0.0
O2 O-2 0.1508 -0.0005 0.6438 1 0.0
N4 N-3 0.089 0.3713 0.8004 1 0.0
O3 O-2 0.1364 0.134 0.4301 1 0.0
O20 O-2 0.2989 0.5939 0.2603 1 0.0
O13 O-2 0.4801 0.8111 0.1276 1 0.0
Mo2 Mo+6 0.23542 0.2801 0.47793 1 0.0
N2 N-3 0.3254 0.1254 0.857 1 0.0
O24 O-2 0.0214 0.8988 0.7776 1 0.0
